data_4034655
loop_
_publ_author_name
'Achar, Tapas Kumar'
'Biswas, Jyoti Prasad'
'Porey, Sandip'
'Pal, Tapas'
'Ramakrishna, Kankanala'
'Maiti, Siddhartha'
'Maiti, Debabrata'

_publ_section_title
;
 Palladium-Catalyzed Template Directed C-5 Selective Olefination of
 Thiazoles.
;
_journal_issue 12
_journal_name_full 'The Journal of organic chemistry'
_journal_page_first 8315
_journal_page_last 8321
_journal_paper_doi 10.1021/acs.joc.9b01074
_journal_volume 84
_journal_year 2019
_chemical_formula_moiety 'C42 H31 F2 N7 O2 Pd, C H2 Cl2'
_chemical_formula_sum 'C43 H33 Cl2 F2 N7 O2 Pd'
_chemical_formula_weight 895.06
_space_group_crystal_system monoclinic
_space_group_IT_number 14
_space_group_name_Hall '-P 2ybc'
_space_group_name_H-M_alt 'P 1 21/c 1'
_atom_sites_solution_hydrogens geom
_atom_sites_solution_primary dual
_audit_creation_date 2018-05-29
_audit_creation_method
;
Olex2 1.2-alpha
(compiled 2018.04.26 svn.r3504 for OlexSys, GUI svn.r5492)
;
_cell_angle_alpha 90
_cell_angle_beta 94.165(4)
_cell_angle_gamma 90
_cell_formula_units_Z 4
_cell_length_a 8.7124(4)
_cell_length_b 28.1168(10)
_cell_length_c 15.7854(5)
_cell_measurement_reflns_used 9138
_cell_measurement_temperature 150
_cell_measurement_theta_max 30.5800
_cell_measurement_theta_min 2.3480
_cell_volume 3856.7(3)
_computing_cell_refinement 'CrystalClear-SM Expert 2.0 r7 (Rigaku, 2011)'
_computing_data_collection 'CrystalClear-SM Expert 2.0 r7 (Rigaku, 2011)'
_computing_data_reduction 'CrystalClear-SM Expert 2.0 r7 (Rigaku, 2011)'
_computing_molecular_graphics 'Olex2 (Dolomanov et al., 2009)'
_computing_publication_material 'Olex2 (Dolomanov et al., 2009)'
_computing_structure_refinement 'ShelXL (Sheldrick, 2015)'
_computing_structure_solution 'ShelXT (Sheldrick, 2015)'
_diffrn_ambient_temperature 150
_diffrn_detector CCD
_diffrn_detector_area_resol_mean 28.5714
_diffrn_detector_type 'Rigaku Saturn724+'
_diffrn_measured_fraction_theta_full 0.998
_diffrn_measured_fraction_theta_max 0.998
_diffrn_measurement_details
;
List of Runs (angles in degrees, time in seconds):

  # Type    Start    End  Width  t~exp~   \w     \q     \k     \f   Frames
--------------------------------------------------------------------------
  1  \w    -85.00  70.00   0.50    8.00    --  -20.00   0.00-108.00  310
  2  \w    -59.00  20.50   0.50    8.00    --  -20.00  72.00 -36.00  159
  3  \w    -38.50  -0.50   0.50    8.00    --  -20.00 -72.00  36.00   76
  4  \w    -30.00 -23.50   0.50    8.00    --  -20.00 -72.00-180.00   13
;
_diffrn_measurement_device 'AFC12 (Right): Kappa 3 circle'
_diffrn_measurement_device_type 'Rigaku Saturn724+ (2x2 bin mode)'
_diffrn_measurement_method 'profile data from \w-scans'
_diffrn_measurement_specimen_support 'Mitegen 50um'
_diffrn_orient_matrix_type 'CrysAlisPro convention (1999,Acta A55,543-557)'
_diffrn_orient_matrix_UB_11 0.0317640000
_diffrn_orient_matrix_UB_12 -0.0216944000
_diffrn_orient_matrix_UB_13 0.0161143000
_diffrn_orient_matrix_UB_21 0.0621686000
_diffrn_orient_matrix_UB_22 0.0126633000
_diffrn_orient_matrix_UB_23 0.0208673000
_diffrn_orient_matrix_UB_31 -0.0422785000
_diffrn_orient_matrix_UB_32 0.0023355000
_diffrn_orient_matrix_UB_33 0.0365350000
_diffrn_radiation_collimation 0.3
_diffrn_radiation_monochromator Confocal
_diffrn_radiation_probe x-ray
_diffrn_radiation_type MoK\a
_diffrn_radiation_wavelength 0.71073
_diffrn_reflns_av_R_equivalents 0.0594
_diffrn_reflns_av_unetI/netI 0.0682
_diffrn_reflns_Laue_measured_fraction_full 0.998
_diffrn_reflns_Laue_measured_fraction_max 0.998
_diffrn_reflns_limit_h_max 9
_diffrn_reflns_limit_h_min -10
_diffrn_reflns_limit_k_max 33
_diffrn_reflns_limit_k_min -32
_diffrn_reflns_limit_l_max 17
_diffrn_reflns_limit_l_min -18
_diffrn_reflns_number 19999
_diffrn_reflns_point_group_measured_fraction_full 0.998
_diffrn_reflns_point_group_measured_fraction_max 0.998
_diffrn_reflns_theta_full 24.997
_diffrn_reflns_theta_max 24.997
_diffrn_reflns_theta_min 2.344
_diffrn_source 'Rotating Anode'
_diffrn_source_current 24.0
_diffrn_source_power 1.2
_diffrn_source_target Mo
_diffrn_source_type 'Rotating Anode'
_diffrn_source_voltage 50.0
_exptl_absorpt_coefficient_mu 0.678
_exptl_absorpt_correction_T_max 1.00000
_exptl_absorpt_correction_T_min 0.86396
_exptl_absorpt_correction_type multi-scan
_exptl_absorpt_process_details
;
CrysAlisPro 1.171.38.43 (Rigaku Oxford Diffraction, 2015)
Empirical absorption correction using spherical harmonics,
 implemented in SCALE3 ABSPACK scaling algorithm.
;
_exptl_crystal_colour yellow
_exptl_crystal_colour_primary yellow
_exptl_crystal_density_diffrn 1.542
_exptl_crystal_description block
_exptl_crystal_F_000 1816
_exptl_crystal_size_max 0.189
_exptl_crystal_size_mid 0.085
_exptl_crystal_size_min 0.047
_refine_diff_density_max 0.512
_refine_diff_density_min -0.614
_refine_diff_density_rms 0.107
_refine_ls_extinction_method none
_refine_ls_goodness_of_fit_ref 1.043
_refine_ls_hydrogen_treatment constr
_refine_ls_matrix_type full
_refine_ls_number_parameters 518
_refine_ls_number_reflns 6791
_refine_ls_number_restraints 0
_refine_ls_restrained_S_all 1.043
_refine_ls_R_factor_all 0.0644
_refine_ls_R_factor_gt 0.0471
_refine_ls_shift/su_max 0.002
_refine_ls_shift/su_mean 0.000
_refine_ls_structure_factor_coef Fsqd
_refine_ls_weighting_details 'w=1/[\s^2^(Fo^2^)+(0.0392P)^2^+4.0337P] where P=(Fo^2^+2Fc^2^)/3'
_refine_ls_weighting_scheme calc
_refine_ls_wR_factor_gt 0.0987
_refine_ls_wR_factor_ref 0.1102
_reflns_Friedel_coverage 0.000
_reflns_number_gt 5394
_reflns_number_total 6791
_reflns_threshold_expression 'I > 2\s(I)'
_cod_data_source_file jo9b01074_si_006.cif
_cod_data_source_block dm-ta-t7-dmap_mo
_cod_database_code 4034655
_shelx_shelxl_version_number 2014/7
_shelx_space_group_comment
;
The symmetry employed for this shelxl refinement is uniquely defined
by the following loop, which should always be used as a source of
symmetry information in preference to the above space-group names.
They are only intended as comments.
;
_reflns_odcompleteness_completeness 88.98
_reflns_odcompleteness_iscentric 1
_reflns_odcompleteness_theta 31.02
_olex2_refinement_description
;
1. Fixed Uiso
 At 1.2 times of:
  All C(H) groups, All C(H,H) groups
 At 1.5 times of:
  All C(H,H,H) groups
2.a Secondary CH2 refined with riding coordinates:
 C01L(H01p,H01q)
2.b Aromatic/amide H refined with riding coordinates:
 C00E(H00E), C00I(H00I), C00J(H00J), C00K(H00K), C00L(H00L), C00U(H00U),
 C00V(H00V), C00X(H00X), C00Y(H00Y), C010(H010), C012(H012), C015(H015),
 C016(H016), C01B(H01g), C01D(H01k), C01F(H01l), C01I(H01m), C01J(H01n),
 C01K(H01o)
2.c Idealised Me refined as rotating group:
 C00Z(H00a,H00b,H00c), C013(H01a,H01b,H01c), C014(H01d,H01e,H01f), C01C(H01h,
 H01i,H01j)
;
_olex2_submission_special_instructions 'No special instructions were received'
_oxdiff_exptl_absorpt_empirical_details
;
Empirical correction (ABSPACK) includes:
- Absorption correction using spherical harmonics
- Frame scaling
- Detector area scaling
;
_oxdiff_exptl_absorpt_empirical_full_max 1.211
_oxdiff_exptl_absorpt_empirical_full_min 0.807

loop_
_space_group_symop_operation_xyz
'x, y, z'
'-x, y+1/2, -z+1/2'
'-x, -y, -z'
'x, -y-1/2, z-1/2'

loop_
_atom_site_label
_atom_site_type_symbol
_atom_site_fract_x
_atom_site_fract_y
_atom_site_fract_z
_atom_site_U_iso_or_equiv
_atom_site_adp_type
_atom_site_occupancy
_atom_site_site_symmetry_order
_atom_site_calc_flag
_atom_site_refinement_flags_posn
Pd00 Pd 0.16589(3) 0.78182(2) 0.40550(2) 0.02548(11) Uani 1 1 d .
Cl00 Cl 0.87537(16) 0.87710(5) 0.40988(9) 0.0652(4) Uani 1 1 d .
Cl1 Cl 0.8067(2) 0.96660(6) 0.48799(12) 0.1013(7) Uani 1 1 d .
F004 F 0.5084(3) 0.92444(10) 0.93022(13) 0.0505(7) Uani 1 1 d .
O005 O -0.1302(3) 0.73329(11) 0.21176(17) 0.0432(8) Uani 1 1 d .
O006 O 0.3916(3) 0.90746(10) 0.36896(16) 0.0356(7) Uani 1 1 d .
F007 F 0.2294(3) 0.45618(10) 0.38809(17) 0.0617(8) Uani 1 1 d .
N008 N 0.3108(3) 0.83785(11) 0.43103(17) 0.0254(7) Uani 1 1 d .
N009 N 0.0082(4) 0.73833(12) 0.34279(18) 0.0309(8) Uani 1 1 d .
N00A N 0.1214(3) 0.81938(11) 0.30363(17) 0.0255(7) Uani 1 1 d .
N00B N 0.5051(4) 0.67454(13) 0.70270(19) 0.0372(8) Uani 1 1 d .
N00C N 0.2271(4) 0.74175(11) 0.51078(18) 0.0291(7) Uani 1 1 d .
C00D C -0.0430(4) 0.69295(14) 0.3692(2) 0.0285(9) Uani 1 1 d .
C00E C 0.3421(5) 0.73988(14) 0.6538(2) 0.0302(9) Uani 1 1 d .
H00E H 0.3571 0.7554 0.7073 0.036 Uiso 1 1 calc R
C00F C 0.4228(4) 0.84129(14) 0.5017(2) 0.0284(9) Uani 1 1 d .
C00G C 0.1949(4) 0.86089(14) 0.2965(2) 0.0274(9) Uani 1 1 d .
C00H C 0.3098(4) 0.87179(14) 0.3700(2) 0.0281(9) Uani 1 1 d .
C00I C -0.1381(4) 0.60595(16) 0.4308(2) 0.0337(10) Uani 1 1 d .
H00I H -0.1693 0.5763 0.4526 0.040 Uiso 1 1 calc R
C00J C -0.1860(5) 0.64773(17) 0.4662(2) 0.0378(11) Uani 1 1 d .
H00J H -0.2523 0.6469 0.5114 0.045 Uiso 1 1 calc R
C00K C 0.5410(5) 0.80786(15) 0.5084(2) 0.0325(9) Uani 1 1 d .
H00K H 0.5488 0.7848 0.4649 0.039 Uiso 1 1 calc R
C00L C -0.1372(5) 0.69091(16) 0.4357(2) 0.0340(10) Uani 1 1 d .
H00L H -0.1691 0.7196 0.4609 0.041 Uiso 1 1 calc R
C00M C -0.0415(5) 0.75364(15) 0.2642(2) 0.0320(9) Uani 1 1 d .
N00N N 0.4846(5) 0.81395(15) 0.8356(2) 0.0493(10) Uani 1 1 d .
C00O C 0.4101(4) 0.69525(15) 0.6415(2) 0.0306(9) Uani 1 1 d .
C00P C 0.5200(5) 0.87624(14) 0.6346(2) 0.0300(9) Uani 1 1 d .
C00Q C 0.4076(4) 0.87600(14) 0.5645(2) 0.0287(9) Uani 1 1 d .
C00R C 0.5191(4) 0.91379(14) 0.7014(2) 0.0297(9) Uani 1 1 d .
C00S C 0.0046(4) 0.65094(15) 0.3307(2) 0.0286(9) Uani 1 1 d .
C00T C -0.0438(4) 0.60714(15) 0.3629(2) 0.0314(9) Uani 1 1 d .
C00U C 0.1665(4) 0.88751(15) 0.2240(2) 0.0313(9) Uani 1 1 d .
H00U H 0.2166 0.9172 0.2177 0.038 Uiso 1 1 calc R
C00V C 0.6466(5) 0.80804(15) 0.5778(2) 0.0352(10) Uani 1 1 d .
H00V H 0.7261 0.7848 0.5826 0.042 Uiso 1 1 calc R
C00W C 0.0224(4) 0.80159(14) 0.2435(2) 0.0289(9) Uani 1 1 d .
C00X C 0.6366(5) 0.84219(15) 0.6406(2) 0.0336(10) Uani 1 1 d .
H00X H 0.7100 0.8424 0.6882 0.040 Uiso 1 1 calc R
C00Y C 0.2540(5) 0.76111(14) 0.5886(2) 0.0299(9) Uani 1 1 d .
H00Y H 0.2094 0.7912 0.5990 0.036 Uiso 1 1 calc R
C00Z C 0.5740(5) 0.62917(16) 0.6896(3) 0.0411(11) Uani 1 1 d .
H00A H 0.4983 0.6081 0.6598 0.062 Uiso 1 1 calc GR
H00B H 0.6082 0.6152 0.7446 0.062 Uiso 1 1 calc GR
H00C H 0.6625 0.6331 0.6553 0.062 Uiso 1 1 calc GR
C010 C 0.0622(5) 0.87010(16) 0.1596(2) 0.0352(10) Uani 1 1 d .
H010 H 0.0411 0.8880 0.1090 0.042 Uiso 1 1 calc R
C011 C 0.0968(5) 0.52918(15) 0.3754(3) 0.0379(10) Uani 1 1 d .
C012 C 0.2856(5) 0.69788(15) 0.5001(2) 0.0332(10) Uani 1 1 d .
H012 H 0.2648 0.6827 0.4467 0.040 Uiso 1 1 calc R
C013 C 0.1075(5) 0.65328(15) 0.2575(2) 0.0368(10) Uani 1 1 d .
H01A H 0.0440 0.6571 0.2041 0.055 Uiso 1 1 calc GR
H01B H 0.1673 0.6238 0.2555 0.055 Uiso 1 1 calc GR
H01C H 0.1776 0.6804 0.2655 0.055 Uiso 1 1 calc GR
C014 C 0.2745(5) 0.90951(15) 0.5573(2) 0.0360(10) Uani 1 1 d .
H01D H 0.2948 0.9349 0.5171 0.054 Uiso 1 1 calc GR
H01E H 0.2598 0.9234 0.6131 0.054 Uiso 1 1 calc GR
H01F H 0.1813 0.8922 0.5369 0.054 Uiso 1 1 calc GR
C015 C 0.3730(5) 0.67399(15) 0.5617(2) 0.0336(10) Uani 1 1 d .
H015 H 0.4089 0.6429 0.5507 0.040 Uiso 1 1 calc R
C016 C -0.0100(5) 0.82681(15) 0.1696(2) 0.0337(10) Uani 1 1 d .
H016 H -0.0807 0.8147 0.1262 0.040 Uiso 1 1 calc R
C017 C 0.5130(5) 0.90124(15) 0.7880(2) 0.0330(9) Uani 1 1 d .
C018 C 0.4987(5) 0.85260(17) 0.8142(2) 0.0382(10) Uani 1 1 d .
C019 C 0.1488(5) 0.53871(16) 0.4631(3) 0.0425(11) Uani 1 1 d .
N01A N 0.1925(5) 0.54494(16) 0.5309(2) 0.0571(11) Uani 1 1 d .
C01B C 0.5324(5) 0.96169(15) 0.6815(3) 0.0363(10) Uani 1 1 d .
H01G H 0.5361 0.9709 0.6238 0.044 Uiso 1 1 calc R
C01C C 0.5612(5) 0.70165(17) 0.7766(3) 0.0433(11) Uani 1 1 d .
H01H H 0.6248 0.7281 0.7588 0.065 Uiso 1 1 calc GR
H01I H 0.6230 0.6810 0.8157 0.065 Uiso 1 1 calc GR
H01J H 0.4737 0.7142 0.8052 0.065 Uiso 1 1 calc GR
C01D C -0.0396(5) 0.54903(17) 0.2422(3) 0.0429(11) Uani 1 1 d .
H01K H -0.1023 0.5701 0.2078 0.051 Uiso 1 1 calc R
C01E C 0.1399(5) 0.48672(16) 0.3391(3) 0.0443(11) Uani 1 1 d .
C01F C 0.0071(6) 0.50618(18) 0.2089(3) 0.0505(12) Uani 1 1 d .
H01L H -0.0249 0.4982 0.1519 0.061 Uiso 1 1 calc R
C01G C 0.0053(5) 0.56124(15) 0.3261(2) 0.0354(10) Uani 1 1 d .
C01H C 0.5186(5) 0.93756(16) 0.8488(2) 0.0377(10) Uani 1 1 d .
C01I C 0.0993(6) 0.47475(17) 0.2571(3) 0.0513(13) Uani 1 1 d .
H01M H 0.1332 0.4458 0.2336 0.062 Uiso 1 1 calc R
C01J C 0.5350(5) 0.98461(16) 0.8277(3) 0.0422(11) Uani 1 1 d .
H01N H 0.5422 1.0085 0.8704 0.051 Uiso 1 1 calc R
C01K C 0.5406(5) 0.99640(16) 0.7446(3) 0.0407(11) Uani 1 1 d .
H01O H 0.5502 1.0289 0.7292 0.049 Uiso 1 1 calc R
C01L C 0.7401(6) 0.91131(18) 0.4593(3) 0.0523(13) Uani 1 1 d .
H01P H 0.6467 0.9147 0.4202 0.063 Uiso 1 1 calc R
H01Q H 0.7104 0.8944 0.5106 0.063 Uiso 1 1 calc R

loop_
_atom_site_aniso_label
_atom_site_aniso_U_11
_atom_site_aniso_U_22
_atom_site_aniso_U_33
_atom_site_aniso_U_23
_atom_site_aniso_U_13
_atom_site_aniso_U_12
Pd00 0.0328(2) 0.02463(18) 0.01784(16) -0.00027(12) -0.00608(12) 0.00059(12)
Cl00 0.0585(9) 0.0724(10) 0.0658(8) -0.0149(7) 0.0122(7) 0.0080(7)
Cl1 0.1407(17) 0.0552(10) 0.1145(13) -0.0273(10) 0.0538(12) -0.0328(10)
F004 0.0663(18) 0.0581(19) 0.0269(12) -0.0054(12) 0.0028(12) 0.0028(14)
O005 0.052(2) 0.0404(19) 0.0339(16) -0.0022(14) -0.0170(14) -0.0089(15)
O006 0.0413(17) 0.0340(18) 0.0301(14) 0.0038(13) -0.0066(12) -0.0068(14)
F007 0.081(2) 0.0368(17) 0.0687(18) 0.0098(14) 0.0138(16) 0.0135(15)
N008 0.0284(18) 0.0266(18) 0.0202(15) 0.0011(13) -0.0061(13) 0.0017(13)
N009 0.037(2) 0.033(2) 0.0213(16) -0.0023(14) -0.0077(14) -0.0014(15)
N00A 0.0296(18) 0.0264(19) 0.0196(15) -0.0017(13) -0.0044(13) 0.0059(14)
N00B 0.048(2) 0.035(2) 0.0271(17) 0.0075(15) -0.0064(16) 0.0033(17)
N00C 0.042(2) 0.0249(19) 0.0191(15) -0.0014(14) -0.0044(14) -0.0021(15)
C00D 0.033(2) 0.031(2) 0.0200(18) 0.0021(17) -0.0092(16) -0.0049(17)
C00E 0.040(2) 0.032(2) 0.0177(18) -0.0029(17) -0.0016(17) -0.0072(18)
C00F 0.032(2) 0.030(2) 0.0221(19) 0.0009(17) -0.0064(16) -0.0041(17)
C00G 0.034(2) 0.026(2) 0.0221(19) 0.0003(16) -0.0020(16) 0.0092(17)
C00H 0.029(2) 0.032(2) 0.0223(19) 0.0011(17) -0.0040(16) 0.0045(18)
C00I 0.034(2) 0.042(3) 0.024(2) 0.0045(18) -0.0045(17) -0.0057(19)
C00J 0.040(3) 0.054(3) 0.0193(19) -0.0025(19) -0.0019(18) -0.005(2)
C00K 0.037(2) 0.036(3) 0.024(2) -0.0024(18) -0.0016(17) 0.0031(19)
C00L 0.034(2) 0.041(3) 0.027(2) -0.0048(19) -0.0051(18) -0.0003(19)
C00M 0.036(2) 0.034(2) 0.0238(19) -0.0037(18) -0.0086(17) 0.0036(18)
N00N 0.067(3) 0.042(3) 0.038(2) 0.0044(19) 0.0011(19) 0.000(2)
C00O 0.033(2) 0.030(2) 0.028(2) 0.0040(18) -0.0003(17) -0.0025(18)
C00P 0.039(2) 0.025(2) 0.0257(19) 0.0018(17) -0.0007(17) -0.0032(17)
C00Q 0.034(2) 0.028(2) 0.0234(19) 0.0026(16) -0.0030(17) -0.0046(17)
C00R 0.024(2) 0.032(2) 0.033(2) -0.0036(18) -0.0029(17) 0.0006(17)
C00S 0.026(2) 0.036(2) 0.0233(19) -0.0011(17) -0.0041(16) -0.0033(17)
C00T 0.029(2) 0.038(3) 0.027(2) 0.0014(18) -0.0060(17) -0.0062(18)
C00U 0.034(2) 0.030(2) 0.030(2) 0.0016(17) -0.0005(17) 0.0033(18)
C00V 0.041(3) 0.034(3) 0.030(2) 0.0000(18) -0.0046(18) 0.0087(19)
C00W 0.036(2) 0.028(2) 0.0213(19) -0.0052(17) -0.0042(17) 0.0046(18)
C00X 0.038(2) 0.035(3) 0.026(2) 0.0046(18) -0.0083(18) 0.0025(19)
C00Y 0.039(2) 0.027(2) 0.0234(19) -0.0018(17) -0.0017(17) -0.0010(18)
C00Z 0.043(3) 0.043(3) 0.037(2) 0.011(2) -0.001(2) 0.009(2)
C010 0.041(3) 0.039(3) 0.024(2) 0.0033(18) -0.0040(18) 0.010(2)
C011 0.042(3) 0.034(3) 0.038(2) 0.004(2) 0.006(2) -0.006(2)
C012 0.046(3) 0.032(2) 0.0203(19) -0.0044(17) -0.0012(18) -0.0039(19)
C013 0.042(3) 0.034(3) 0.035(2) 0.0050(19) 0.0031(19) -0.0059(19)
C014 0.040(3) 0.036(3) 0.030(2) -0.0049(18) -0.0066(18) 0.0042(19)
C015 0.045(3) 0.027(2) 0.029(2) 0.0003(18) -0.0018(18) 0.0044(18)
C016 0.041(3) 0.036(3) 0.0227(19) -0.0013(18) -0.0089(17) 0.0062(19)
C017 0.032(2) 0.036(3) 0.030(2) -0.0012(18) -0.0030(18) 0.0023(18)
C018 0.043(3) 0.044(3) 0.026(2) -0.004(2) -0.0067(19) 0.001(2)
C019 0.050(3) 0.037(3) 0.041(3) 0.004(2) 0.003(2) 0.004(2)
N01A 0.069(3) 0.058(3) 0.042(2) 0.004(2) -0.007(2) 0.016(2)
C01B 0.044(3) 0.029(2) 0.035(2) -0.0005(19) -0.0051(19) -0.0008(19)
C01C 0.043(3) 0.053(3) 0.033(2) 0.008(2) -0.008(2) -0.002(2)
C01D 0.051(3) 0.040(3) 0.037(2) -0.002(2) 0.000(2) -0.007(2)
C01E 0.052(3) 0.033(3) 0.049(3) 0.004(2) 0.010(2) -0.003(2)
C01F 0.064(3) 0.045(3) 0.043(3) -0.012(2) 0.005(2) -0.011(2)
C01G 0.040(3) 0.033(2) 0.034(2) 0.0030(19) 0.0060(19) -0.0125(19)
C01H 0.042(3) 0.044(3) 0.026(2) -0.0081(19) -0.0047(18) 0.003(2)
C01I 0.065(3) 0.033(3) 0.058(3) -0.006(2) 0.018(3) -0.002(2)
C01J 0.047(3) 0.033(3) 0.045(3) -0.016(2) -0.012(2) 0.004(2)
C01K 0.046(3) 0.023(2) 0.052(3) -0.001(2) -0.005(2) -0.0010(19)
C01L 0.050(3) 0.054(3) 0.054(3) -0.006(2) 0.009(2) 0.005(2)

loop_
_atom_type_symbol
_atom_type_description
_atom_type_scat_dispersion_real
_atom_type_scat_dispersion_imag
_atom_type_scat_source
C C 0.0033 0.0016 'International Tables Vol C Tables 4.2.6.8 and 6.1.1.4'
H H 0.0000 0.0000 'International Tables Vol C Tables 4.2.6.8 and 6.1.1.4'
Cl Cl 0.1484 0.1585 'International Tables Vol C Tables 4.2.6.8 and 6.1.1.4'
F F 0.0171 0.0103 'International Tables Vol C Tables 4.2.6.8 and 6.1.1.4'
N N 0.0061 0.0033 'International Tables Vol C Tables 4.2.6.8 and 6.1.1.4'
O O 0.0106 0.0060 'International Tables Vol C Tables 4.2.6.8 and 6.1.1.4'
Pd Pd -0.9988 1.0072 'International Tables Vol C Tables 4.2.6.8 and 6.1.1.4'

loop_
_geom_angle_atom_site_label_1
_geom_angle_atom_site_label_2
_geom_angle_atom_site_label_3
_geom_angle
N008 Pd00 N00C 98.25(12)
N009 Pd00 N008 160.63(12)
N009 Pd00 N00C 100.99(13)
N00A Pd00 N008 80.03(12)
N00A Pd00 N009 80.63(13)
N00A Pd00 N00C 176.29(13)
C00F N008 Pd00 125.7(2)
C00H N008 Pd00 115.5(2)
C00H N008 C00F 118.4(3)
C00D N009 Pd00 127.5(2)
C00M N009 Pd00 114.4(3)
C00M N009 C00D 117.8(3)
C00G N00A Pd00 118.4(2)
C00W N00A Pd00 117.8(3)
C00W N00A C00G 123.8(3)
C00O N00B C00Z 121.3(3)
C00O N00B C01C 120.0(4)
C00Z N00B C01C 117.7(3)
C00Y N00C Pd00 122.4(3)
C00Y N00C C012 116.1(3)
C012 N00C Pd00 118.7(2)
C00L C00D N009 118.4(4)
C00L C00D C00S 120.3(4)
C00S C00D N009 121.2(3)
C00O C00E H00E 120.0
C00Y C00E H00E 120.0
C00Y C00E C00O 120.1(3)
C00K C00F N008 118.1(3)
C00K C00F C00Q 121.6(3)
C00Q C00F N008 120.2(3)
N00A C00G C00H 114.0(3)
N00A C00G C00U 119.1(4)
C00U C00G C00H 126.8(4)
O006 C00H N008 127.5(3)
O006 C00H C00G 120.5(3)
N008 C00H C00G 111.9(3)
C00J C00I H00I 119.9
C00J C00I C00T 120.2(4)
C00T C00I H00I 119.9
C00I C00J H00J 120.1
C00I C00J C00L 119.7(4)
C00L C00J H00J 120.1
C00F C00K H00K 119.9
C00V C00K C00F 120.3(4)
C00V C00K H00K 119.9
C00D C00L C00J 121.1(4)
C00D C00L H00L 119.5
C00J C00L H00L 119.5
O005 C00M N009 127.7(4)
O005 C00M C00W 119.6(3)
N009 C00M C00W 112.7(3)
N00B C00O C00E 121.7(4)
N00B C00O C015 122.9(4)
C00E C00O C015 115.5(4)
C00Q C00P C00R 120.9(4)
C00X C00P C00Q 120.4(4)
C00X C00P C00R 118.6(3)
C00F C00Q C00P 117.2(4)
C00F C00Q C014 119.8(3)
C00P C00Q C014 122.9(3)
C017 C00R C00P 120.5(4)
C01B C00R C00P 121.4(4)
C01B C00R C017 118.0(4)
C00D C00S C00T 118.3(3)
C00D C00S C013 120.2(4)
C00T C00S C013 121.5(4)
C00I C00T C00S 120.4(4)
C00I C00T C01G 118.7(4)
C00S C00T C01G 121.0(3)
C00G C00U H00U 120.6
C00G C00U C010 118.8(4)
C010 C00U H00U 120.6
C00K C00V H00V 120.1
C00K C00V C00X 119.8(4)
C00X C00V H00V 120.1
N00A C00W C00M 114.4(3)
N00A C00W C016 119.5(4)
C016 C00W C00M 126.1(4)
C00P C00X H00X 119.7
C00V C00X C00P 120.7(4)
C00V C00X H00X 119.7
N00C C00Y C00E 123.9(4)
N00C C00Y H00Y 118.1
C00E C00Y H00Y 118.1
N00B C00Z H00A 109.5
N00B C00Z H00B 109.5
N00B C00Z H00C 109.5
H00A C00Z H00B 109.5
H00A C00Z H00C 109.5
H00B C00Z H00C 109.5
C00U C010 H010 120.0
C016 C010 C00U 120.0(4)
C016 C010 H010 120.0
C01E C011 C019 118.5(4)
C01E C011 C01G 119.0(4)
C01G C011 C019 122.5(4)
N00C C012 H012 118.1
N00C C012 C015 123.8(4)
C015 C012 H012 118.1
C00S C013 H01A 109.5
C00S C013 H01B 109.5
C00S C013 H01C 109.5
H01A C013 H01B 109.5
H01A C013 H01C 109.5
H01B C013 H01C 109.5
C00Q C014 H01D 109.5
C00Q C014 H01E 109.5
C00Q C014 H01F 109.5
H01D C014 H01E 109.5
H01D C014 H01F 109.5
H01E C014 H01F 109.5
C00O C015 H015 119.8
C012 C015 C00O 120.5(4)
C012 C015 H015 119.8
C00W C016 C010 118.8(4)
C00W C016 H016 120.6
C010 C016 H016 120.6
C00R C017 C018 121.7(4)
C01H C017 C00R 118.6(4)
C01H C017 C018 119.7(4)
N00N C018 C017 178.7(5)
N01A C019 C011 177.8(5)
C00R C01B H01G 119.4
C00R C01B C01K 121.2(4)
C01K C01B H01G 119.4
N00B C01C H01H 109.5
N00B C01C H01I 109.5
N00B C01C H01J 109.5
H01H C01C H01I 109.5
H01H C01C H01J 109.5
H01I C01C H01J 109.5
C01F C01D H01K 119.9
C01F C01D C01G 120.2(4)
C01G C01D H01K 119.9
F007 C01E C011 118.0(4)
C01I C01E F007 118.9(4)
C01I C01E C011 123.1(4)
C01D C01F H01L 119.3
C01I C01F C01D 121.4(4)
C01I C01F H01L 119.3
C011 C01G C00T 120.5(4)
C01D C01G C00T 120.9(4)
C01D C01G C011 118.5(4)
F004 C01H C017 117.0(4)
F004 C01H C01J 120.7(4)
C01J C01H C017 122.3(4)
C01E C01I C01F 117.7(4)
C01E C01I H01M 121.1
C01F C01I H01M 121.1
C01H C01J H01N 120.6
C01K C01J C01H 118.8(4)
C01K C01J H01N 120.6
C01B C01K H01O 119.4
C01J C01K C01B 121.1(4)
C01J C01K H01O 119.4
Cl00 C01L H01P 109.0
Cl00 C01L H01Q 109.0
Cl1 C01L Cl00 113.1(3)
Cl1 C01L H01P 109.0
Cl1 C01L H01Q 109.0
H01P C01L H01Q 107.8

loop_
_geom_bond_atom_site_label_1
_geom_bond_atom_site_label_2
_geom_bond_distance
Pd00 N008 2.041(3)
Pd00 N009 2.041(3)
Pd00 N00A 1.939(3)
Pd00 N00C 2.046(3)
Cl00 C01L 1.748(5)
Cl1 C01L 1.709(5)
F004 C01H 1.346(4)
O005 C00M 1.232(5)
O006 C00H 1.231(5)
F007 C01E 1.362(5)
N008 C00F 1.431(5)
N008 C00H 1.355(5)
N009 C00D 1.424(5)
N009 C00M 1.354(5)
N00A C00G 1.340(5)
N00A C00W 1.332(5)
N00B C00O 1.357(5)
N00B C00Z 1.431(5)
N00B C01C 1.449(5)
N00C C00Y 1.349(4)
N00C C012 1.350(5)
C00D C00L 1.380(5)
C00D C00S 1.404(5)
C00E H00E 0.9500
C00E C00O 1.407(6)
C00E C00Y 1.375(5)
C00F C00K 1.392(5)
C00F C00Q 1.404(5)
C00G C00H 1.508(5)
C00G C00U 1.375(5)
C00I H00I 0.9500
C00I C00J 1.379(6)
C00I C00T 1.398(5)
C00J H00J 0.9500
C00J C00L 1.385(6)
C00K H00K 0.9500
C00K C00V 1.379(5)
C00L H00L 0.9500
C00M C00W 1.503(6)
N00N C018 1.147(5)
C00O C015 1.410(5)
C00P C00Q 1.423(5)
C00P C00R 1.493(5)
C00P C00X 1.394(5)
C00Q C014 1.493(5)
C00R C017 1.416(5)
C00R C01B 1.390(5)
C00S C00T 1.408(5)
C00S C013 1.515(5)
C00T C01G 1.491(6)
C00U H00U 0.9500
C00U C010 1.402(5)
C00V H00V 0.9500
C00V C00X 1.388(5)
C00W C016 1.378(5)
C00X H00X 0.9500
C00Y H00Y 0.9500
C00Z H00A 0.9800
C00Z H00B 0.9800
C00Z H00C 0.9800
C010 H010 0.9500
C010 C016 1.385(6)
C011 C019 1.450(6)
C011 C01E 1.388(6)
C011 C01G 1.401(6)
C012 H012 0.9500
C012 C015 1.367(5)
C013 H01A 0.9800
C013 H01B 0.9800
C013 H01C 0.9800
C014 H01D 0.9800
C014 H01E 0.9800
C014 H01F 0.9800
C015 H015 0.9500
C016 H016 0.9500
C017 C018 1.437(6)
C017 C01H 1.401(6)
C019 N01A 1.124(5)
C01B H01G 0.9500
C01B C01K 1.393(6)
C01C H01H 0.9800
C01C H01I 0.9800
C01C H01J 0.9800
C01D H01K 0.9500
C01D C01F 1.387(6)
C01D C01G 1.396(5)
C01E C01I 1.360(6)
C01F H01L 0.9500
C01F C01I 1.384(7)
C01H C01J 1.374(6)
C01I H01M 0.9500
C01J H01N 0.9500
C01J C01K 1.357(6)
C01K H01O 0.9500
C01L H01P 0.9900
C01L H01Q 0.9900

loop_
_geom_torsion_atom_site_label_1
_geom_torsion_atom_site_label_2
_geom_torsion_atom_site_label_3
_geom_torsion_atom_site_label_4
_geom_torsion
Pd00 N008 C00F C00K 61.9(4)
Pd00 N008 C00F C00Q -114.7(4)
Pd00 N008 C00H O006 -176.3(3)
Pd00 N008 C00H C00G 1.9(4)
Pd00 N009 C00D C00L 71.8(4)
Pd00 N009 C00D C00S -106.1(4)
Pd00 N009 C00M O005 176.4(4)
Pd00 N009 C00M C00W -4.4(4)
Pd00 N00A C00G C00H 2.2(4)
Pd00 N00A C00G C00U 178.9(3)
Pd00 N00A C00W C00M -0.2(4)
Pd00 N00A C00W C016 -178.8(3)
Pd00 N00C C00Y C00E -157.3(3)
Pd00 N00C C012 C015 158.9(3)
F004 C01H C01J C01K -178.2(4)
O005 C00M C00W N00A -177.6(4)
O005 C00M C00W C016 0.9(6)
F007 C01E C01I C01F 179.4(4)
N008 C00F C00K C00V -176.3(4)
N008 C00F C00Q C00P 177.7(3)
N008 C00F C00Q C014 -0.2(6)
N009 C00D C00L C00J -177.6(3)
N009 C00D C00S C00T 176.7(3)
N009 C00D C00S C013 -2.4(5)
N009 C00M C00W N00A 3.1(5)
N009 C00M C00W C016 -178.3(4)
N00A C00G C00H O006 175.7(3)
N00A C00G C00H N008 -2.6(5)
N00A C00G C00U C010 -0.5(5)
N00A C00W C016 C010 0.3(6)
N00B C00O C015 C012 -175.3(4)
N00C C012 C015 C00O -1.4(6)
C00D N009 C00M O005 1.7(6)
C00D N009 C00M C00W -179.1(3)
C00D C00S C00T C00I 0.6(5)
C00D C00S C00T C01G -178.8(3)
C00E C00O C015 C012 4.6(6)
C00F N008 C00H O006 -3.2(6)
C00F N008 C00H C00G 175.0(3)
C00F C00K C00V C00X -1.1(6)
C00G N00A C00W C00M 177.8(3)
C00G N00A C00W C016 -0.9(6)
C00G C00U C010 C016 0.0(6)
C00H N008 C00F C00K -110.5(4)
C00H N008 C00F C00Q 72.9(5)
C00H C00G C00U C010 175.7(4)
C00I C00J C00L C00D 1.1(6)
C00I C00T C01G C011 -63.0(5)
C00I C00T C01G C01D 116.5(4)
C00J C00I C00T C00S 0.8(6)
C00J C00I C00T C01G -179.8(4)
C00K C00F C00Q C00P 1.3(6)
C00K C00F C00Q C014 -176.7(4)
C00K C00V C00X C00P 0.4(6)
C00L C00D C00S C00T -1.2(5)
C00L C00D C00S C013 179.7(4)
C00M N009 C00D C00L -114.3(4)
C00M N009 C00D C00S 67.8(5)
C00M C00W C016 C010 -178.2(4)
C00O C00E C00Y N00C -0.2(6)
C00P C00R C017 C018 -3.6(6)
C00P C00R C017 C01H 177.5(4)
C00P C00R C01B C01K -176.2(4)
C00Q C00F C00K C00V 0.2(6)
C00Q C00P C00R C017 124.2(4)
C00Q C00P C00R C01B -59.2(5)
C00Q C00P C00X C00V 1.1(6)
C00R C00P C00Q C00F 175.9(3)
C00R C00P C00Q C014 -6.2(6)
C00R C00P C00X C00V -176.8(4)
C00R C017 C01H F004 178.3(3)
C00R C017 C01H C01J -2.2(6)
C00R C01B C01K C01J -0.3(7)
C00S C00D C00L C00J 0.4(6)
C00S C00T C01G C011 116.4(4)
C00S C00T C01G C01D -64.1(5)
C00T C00I C00J C00L -1.6(6)
C00U C00G C00H O006 -0.7(6)
C00U C00G C00H N008 -179.0(4)
C00U C010 C016 C00W 0.1(6)
C00W N00A C00G C00H -175.7(3)
C00W N00A C00G C00U 1.0(6)
C00X C00P C00Q C00F -1.9(6)
C00X C00P C00Q C014 176.0(4)
C00X C00P C00R C017 -57.9(5)
C00X C00P C00R C01B 118.6(4)
C00Y N00C C012 C015 -2.7(6)
C00Y C00E C00O N00B 176.1(4)
C00Y C00E C00O C015 -3.8(6)
C00Z N00B C00O C00E -179.9(4)
C00Z N00B C00O C015 0.0(6)
C011 C01E C01I C01F -1.8(7)
C012 N00C C00Y C00E 3.5(6)
C013 C00S C00T C00I 179.7(4)
C013 C00S C00T C01G 0.3(6)
C017 C00R C01B C01K 0.4(6)
C017 C01H C01J C01K 2.3(7)
C018 C017 C01H F004 -0.7(6)
C018 C017 C01H C01J 178.8(4)
C019 C011 C01E F007 -0.1(6)
C019 C011 C01E C01I -178.9(4)
C019 C011 C01G C00T -0.4(6)
C019 C011 C01G C01D -179.9(4)
C01B C00R C017 C018 179.7(4)
C01B C00R C017 C01H 0.8(6)
C01C N00B C00O C00E -11.3(6)
C01C N00B C00O C015 168.6(4)
C01D C01F C01I C01E 1.6(7)
C01E C011 C01G C00T 179.8(4)
C01E C011 C01G C01D 0.3(6)
C01F C01D C01G C00T 180.0(4)
C01F C01D C01G C011 -0.5(6)
C01G C011 C01E F007 179.7(4)
C01G C011 C01E C01I 0.9(7)
C01G C01D C01F C01I -0.5(7)
C01H C01J C01K C01B -1.0(7)
